data_1577440
loop_
_publ_author_name
'Vashisth, Kanika'
'Thornton, Ragene'
'Yoon, Bohak'
'Martin, Caleb Daniel'

_publ_section_title
;
 Bis(Carboranyl)boryl Anions
;
_journal_name_full 'Chemical Science'
_journal_paper_doi 10.1039/D6SC03158G
_journal_year 2026
_chemical_formula_sum 'C10 H38 B21 Br Si2'
_chemical_formula_weight 521.50
_space_group_crystal_system monoclinic
_space_group_IT_number 14
_space_group_name_Hall '-P 2yn'
_space_group_name_H-M_alt 'P 1 21/n 1'
_atom_sites_solution_hydrogens mixed
_audit_block_doi 10.5517/ccdc.csd.cc2pb69k
_audit_creation_method SHELXL-2013
_audit_update_record
;
2025-11-20 deposited with the CCDC.	2026-06-19 downloaded from the CCDC.
;
_cell_angle_alpha 90
_cell_angle_beta 92.413(6)
_cell_angle_gamma 90
_cell_formula_units_Z 4
_cell_length_a 14.195(2)
_cell_length_b 10.4892(14)
_cell_length_c 18.721(3)
_cell_measurement_reflns_used 3573
_cell_measurement_temperature 273(2)
_cell_measurement_theta_max 22.93
_cell_measurement_theta_min 2.62
_cell_volume 2785.0(7)
_computing_structure_refinement 'SHELXL-2013 (Sheldrick, 2013)'
_diffrn_ambient_temperature 273(2)
_diffrn_measured_fraction_theta_full 0.999
_diffrn_measured_fraction_theta_max 0.998
_diffrn_measurement_device_type 'Bruker APEX-II CCD'
_diffrn_measurement_method '\f and \w scans'
_diffrn_radiation_type MoK\a
_diffrn_radiation_wavelength 0.71073
_diffrn_reflns_av_R_equivalents 0.1509
_diffrn_reflns_av_unetI/netI 0.0773
_diffrn_reflns_Laue_measured_fraction_full 0.999
_diffrn_reflns_Laue_measured_fraction_max 0.998
_diffrn_reflns_limit_h_max 18
_diffrn_reflns_limit_h_min -18
_diffrn_reflns_limit_k_max 13
_diffrn_reflns_limit_k_min -13
_diffrn_reflns_limit_l_max 24
_diffrn_reflns_limit_l_min -23
_diffrn_reflns_number 73059
_diffrn_reflns_point_group_measured_fraction_full 0.999
_diffrn_reflns_point_group_measured_fraction_max 0.998
_diffrn_reflns_theta_full 25.242
_diffrn_reflns_theta_max 27.137
_diffrn_reflns_theta_min 2.226
_exptl_absorpt_coefficient_mu 1.566
_exptl_absorpt_correction_T_max 0.822
_exptl_absorpt_correction_T_min 0.341
_exptl_absorpt_correction_type multi-scan
_exptl_absorpt_process_details SADabs
_exptl_crystal_colour colorless
_exptl_crystal_density_diffrn 1.247
_exptl_crystal_description block
_exptl_crystal_F_000 1064
_exptl_crystal_size_max 0.750
_exptl_crystal_size_mid 0.048
_exptl_crystal_size_min 0.047
_refine_diff_density_max 2.008
_refine_diff_density_min -0.911
_refine_diff_density_rms 0.108
_refine_ls_extinction_method none
_refine_ls_goodness_of_fit_ref 1.030
_refine_ls_hydrogen_treatment mixed
_refine_ls_matrix_type full
_refine_ls_number_parameters 455
_refine_ls_number_reflns 6165
_refine_ls_number_restraints 0
_refine_ls_restrained_S_all 1.030
_refine_ls_R_factor_all 0.1075
_refine_ls_R_factor_gt 0.0656
_refine_ls_shift/su_max 0.014
_refine_ls_shift/su_mean 0.001
_refine_ls_structure_factor_coef Fsqd
_refine_ls_weighting_details 'w=1/[\s^2^(Fo^2^)+(0.1134P)^2^+4.4014P] where P=(Fo^2^+2Fc^2^)/3'
_refine_ls_weighting_scheme calc
_refine_ls_wR_factor_gt 0.1807
_refine_ls_wR_factor_ref 0.2114
_reflns_Friedel_coverage 0.000
_reflns_number_gt 4030
_reflns_number_total 6165
_reflns_threshold_expression 'I > 2\s(I)'
_cod_data_source_file d6sc03158g2.cif
_cod_data_source_block BBrTMSoCb2
_cod_original_cell_volume 2785.1(7)
_cod_original_sg_symbol_H-M 'P 21/n'
_cod_database_code 1577440
_shelx_space_group_comment
;
The symmetry employed for this shelxl refinement is uniquely defined
by the following loop, which should always be used as a source of
symmetry information in preference to the above space-group names.
They are only intended as comments.
;
_shelx_estimated_absorpt_t_min 0.386
_shelx_estimated_absorpt_t_max 0.930
_shelxl_version_number 2013-4

loop_
_space_group_symop_operation_xyz
'x, y, z'
'-x+1/2, y+1/2, -z+1/2'
'-x, -y, -z'
'x-1/2, -y-1/2, z-1/2'

loop_
_atom_site_label
_atom_site_type_symbol
_atom_site_fract_x
_atom_site_fract_y
_atom_site_fract_z
_atom_site_U_iso_or_equiv
_atom_site_adp_type
_atom_site_occupancy
_atom_site_site_symmetry_order
_atom_site_calc_flag
_atom_site_refinement_flags_posn
_atom_site_refinement_flags_adp
_atom_site_refinement_flags_occupancy
_atom_site_disorder_assembly
_atom_site_disorder_group
Br1 Br 0.85445(4) 0.16436(5) 0.47169(3) 0.0409(2) Uani 1 1 d . . . . .
Si1 Si 0.73539(10) 0.34398(13) 0.32361(7) 0.0306(3) Uani 1 1 d . . . . .
Si2 Si 0.88933(10) 0.10903(13) 0.67352(7) 0.0289(3) Uani 1 1 d . . . . .
C5 C 0.6827(5) 0.4388(6) 0.2477(3) 0.0421(13) Uani 1 1 d . . . . .
C2 C 0.7452(3) 0.4563(4) 0.4060(2) 0.0259(10) Uani 1 1 d . . . . .
C1 C 0.7556(3) 0.4115(4) 0.4948(2) 0.0247(9) Uani 1 1 d . . . . .
B1 B 0.7632(4) 0.2649(5) 0.5183(3) 0.0254(11) Uani 1 1 d . . . . .
C3 C 0.7041(3) 0.1952(4) 0.5770(2) 0.0264(10) Uani 1 1 d . . . . .
C4 C 0.7558(3) 0.1168(4) 0.6493(2) 0.0240(9) Uani 1 1 d . . . . .
C10 C 0.9008(5) 0.0895(7) 0.7716(3) 0.0426(14) Uani 1 1 d . . . . .
C6 C 0.8555(4) 0.3003(6) 0.2968(3) 0.0404(13) Uani 1 1 d . . . . .
C7 C 0.6539(5) 0.2106(6) 0.3403(4) 0.0417(13) Uani 1 1 d . . . . .
C8 C 0.9495(4) 0.2587(6) 0.6521(4) 0.0384(13) Uani 1 1 d . . . . .
C9 C 0.9399(5) -0.0311(7) 0.6291(4) 0.0431(14) Uani 1 1 d . . . . .
B13 B 0.6499(4) 0.4747(5) 0.4620(3) 0.0264(11) Uani 1 1 d . . . . .
B14 B 0.7011(4) 0.5223(5) 0.5466(3) 0.0279(11) Uani 1 1 d . . . . .
B16 B 0.7620(4) 0.6667(5) 0.5362(3) 0.0305(12) Uani 1 1 d . . . . .
B17 B 0.8558(4) 0.6386(6) 0.4781(3) 0.0314(12) Uani 1 1 d . . . . .
B20 B 0.8045(4) 0.5966(5) 0.3934(3) 0.0323(12) Uani 1 1 d . . . . .
B19 B 0.6803(4) 0.5961(5) 0.4000(3) 0.0305(12) Uani 1 1 d . . . . .
B21 B 0.7492(4) 0.7148(5) 0.4454(3) 0.0339(13) Uani 1 1 d . . . . .
B18 B 0.6533(4) 0.6392(5) 0.4879(3) 0.0315(12) Uani 1 1 d . . . . .
B12 B 0.8522(4) 0.4784(5) 0.4523(3) 0.0289(11) Uani 1 1 d . . . . .
B15 B 0.8247(4) 0.5206(5) 0.5406(3) 0.0328(12) Uani 1 1 d . . . . .
B3 B 0.7080(4) 0.0283(5) 0.5796(3) 0.0282(11) Uani 1 1 d . . . . .
B4 B 0.5956(4) -0.0231(5) 0.6057(3) 0.0320(12) Uani 1 1 d . . . . .
B8 B 0.5247(4) 0.1167(6) 0.6169(3) 0.0340(13) Uani 1 1 d . . . . .
B9 B 0.5800(4) 0.2092(6) 0.6882(3) 0.0349(13) Uani 1 1 d . . . . .
B10 B 0.5790(4) 0.0389(6) 0.6929(3) 0.0351(13) Uani 1 1 d . . . . .
B5 B 0.6924(4) -0.0150(5) 0.6694(3) 0.0307(12) Uani 1 1 d . . . . .
B11 B 0.6808(4) 0.1254(5) 0.7203(3) 0.0300(12) Uani 1 1 d . . . . .
B6 B 0.6935(4) 0.2578(5) 0.6612(3) 0.0278(11) Uani 1 1 d . . . . .
B7 B 0.5937(4) 0.2517(5) 0.5984(3) 0.0298(12) Uani 1 1 d . . . . .
B2 B 0.6060(4) 0.1100(5) 0.5462(3) 0.0328(12) Uani 1 1 d . . . . .
H1 H 0.5830 0.1051 0.4894 0.039 Uiso 1 1 calc R U . . .
H8 H 0.544(3) -0.013(5) 0.729(3) 0.028(13) Uiso 1 1 d . . . . .
H3 H 0.736(4) -0.107(5) 0.689(3) 0.040(15) Uiso 1 1 d . . . . .
H40 H 0.737(3) 0.337(4) 0.679(2) 0.019(11) Uiso 1 1 d . . . . .
H24 H 0.678(4) 0.481(5) 0.597(3) 0.041(15) Uiso 1 1 d . . . . .
H7 H 0.552(5) 0.254(7) 0.717(4) 0.06(2) Uiso 1 1 d . . . . .
H2 H 0.750(3) -0.014(4) 0.546(2) 0.016(11) Uiso 1 1 d . . . . .
H27 H 0.751(4) 0.821(4) 0.429(3) 0.026(13) Uiso 1 1 d . . . . .
H6 H 0.578(4) 0.332(5) 0.575(3) 0.031(14) Uiso 1 1 d . . . . .
H39 H 0.873(4) 0.487(5) 0.584(3) 0.036(14) Uiso 1 1 d . . . . .
H4 H 0.567(4) -0.115(5) 0.592(3) 0.028(13) Uiso 1 1 d . . . . .
H23 H 0.598(4) 0.417(5) 0.453(3) 0.034(14) Uiso 1 1 d . . . . .
H5 H 0.444(4) 0.128(5) 0.603(3) 0.028(13) Uiso 1 1 d . . . . .
H28 H 0.917(4) 0.680(4) 0.481(3) 0.025(13) Uiso 1 1 d . . . . .
H25 H 0.586(4) 0.686(4) 0.496(3) 0.026(13) Uiso 1 1 d . . . . .
H38 H 0.842(4) 0.603(5) 0.350(3) 0.041(15) Uiso 1 1 d . . . . .
H36 H 0.634(4) 0.610(5) 0.355(3) 0.043(16) Uiso 1 1 d . . . . .
H35 H 0.904(3) 0.428(4) 0.443(2) 0.011(10) Uiso 1 1 d . . . . .
H14 H 0.882(4) 0.158(5) 0.801(3) 0.027(14) Uiso 1 1 d . . . . .
H9 H 0.716(4) 0.132(5) 0.772(3) 0.034(14) Uiso 1 1 d . . . . .
H15 H 0.868(5) 0.026(7) 0.788(3) 0.054(19) Uiso 1 1 d . . . . .
H16 H 0.953(5) 0.085(6) 0.784(3) 0.043(18) Uiso 1 1 d . . . . .
H13 H 0.998(5) 0.255(6) 0.663(3) 0.042(19) Uiso 1 1 d . . . . .
H18 H 0.935(4) -0.029(6) 0.584(4) 0.041(17) Uiso 1 1 d . . . . .
H17 H 0.995(5) -0.035(6) 0.639(3) 0.05(2) Uiso 1 1 d . . . . .
H11 H 0.909(5) 0.340(6) 0.668(4) 0.057(19) Uiso 1 1 d . . . . .
H12 H 0.951(4) 0.277(6) 0.608(4) 0.043(17) Uiso 1 1 d . . . . .
H37 H 0.914(5) -0.095(7) 0.638(4) 0.06(2) Uiso 1 1 d . . . . .
H29 H 0.623(4) 0.450(5) 0.254(3) 0.021(13) Uiso 1 1 d . . . . .
H34 H 0.876(3) 0.242(5) 0.334(3) 0.018(11) Uiso 1 1 d . . . . .
H32 H 0.858(4) 0.258(6) 0.259(3) 0.045(17) Uiso 1 1 d . . . . .
H31 H 0.688(5) 0.391(7) 0.206(4) 0.058(19) Uiso 1 1 d . . . . .
H33 H 0.877(5) 0.382(7) 0.289(4) 0.06(2) Uiso 1 1 d . . . . .
H30 H 0.721(5) 0.524(7) 0.237(3) 0.055(18) Uiso 1 1 d . . . . .
H21 H 0.685(5) 0.162(6) 0.364(3) 0.037(18) Uiso 1 1 d . . . . .
H20 H 0.652(5) 0.179(6) 0.299(4) 0.06(2) Uiso 1 1 d . . . . .
H22 H 0.591(7) 0.229(9) 0.361(5) 0.11(3) Uiso 1 1 d . . . . .
H26 H 0.767(4) 0.721(6) 0.576(3) 0.051(17) Uiso 1 1 d . . . . .

loop_
_atom_site_aniso_label
_atom_site_aniso_U_11
_atom_site_aniso_U_22
_atom_site_aniso_U_33
_atom_site_aniso_U_23
_atom_site_aniso_U_13
_atom_site_aniso_U_12
Br1 0.0481(4) 0.0354(3) 0.0404(3) 0.0035(2) 0.0159(2) 0.0119(2)
Si1 0.0342(7) 0.0311(7) 0.0268(7) -0.0029(5) 0.0065(5) -0.0015(6)
Si2 0.0276(7) 0.0307(7) 0.0286(7) 0.0026(5) 0.0021(5) 0.0002(5)
C5 0.043(4) 0.051(4) 0.032(3) 0.000(3) 0.002(2) -0.004(3)
C2 0.029(2) 0.024(2) 0.025(2) 0.0038(18) 0.0071(18) 0.0014(18)
C1 0.029(2) 0.023(2) 0.023(2) 0.0014(17) 0.0033(18) 0.0007(18)
B1 0.026(3) 0.025(3) 0.025(3) -0.002(2) -0.001(2) 0.002(2)
C3 0.030(2) 0.024(2) 0.025(2) 0.0009(18) 0.0007(19) 0.0008(19)
C4 0.023(2) 0.023(2) 0.026(2) 0.0007(17) 0.0024(17) -0.0004(18)
C10 0.031(3) 0.056(4) 0.040(3) 0.009(3) -0.001(3) -0.005(3)
C6 0.042(3) 0.048(3) 0.032(3) -0.005(3) 0.012(2) -0.001(3)
C7 0.049(4) 0.040(3) 0.036(3) -0.007(3) 0.005(3) -0.007(3)
C8 0.027(3) 0.044(3) 0.044(4) 0.009(3) -0.001(3) -0.011(2)
C9 0.040(4) 0.046(4) 0.043(4) -0.004(3) 0.002(3) 0.011(3)
B13 0.029(3) 0.025(3) 0.026(3) 0.001(2) 0.005(2) 0.000(2)
B14 0.035(3) 0.021(2) 0.028(3) -0.001(2) 0.006(2) -0.001(2)
B16 0.039(3) 0.023(3) 0.030(3) -0.001(2) 0.007(2) 0.000(2)
B17 0.029(3) 0.029(3) 0.036(3) 0.001(2) 0.004(2) -0.006(2)
B20 0.035(3) 0.028(3) 0.034(3) 0.005(2) 0.006(2) -0.005(2)
B19 0.035(3) 0.026(3) 0.031(3) 0.003(2) 0.002(2) 0.003(2)
B21 0.044(3) 0.025(3) 0.033(3) 0.004(2) 0.008(3) -0.003(2)
B18 0.034(3) 0.026(3) 0.035(3) 0.002(2) 0.005(2) 0.005(2)
B12 0.018(3) 0.033(3) 0.036(3) 0.004(2) 0.005(2) 0.000(2)
B15 0.038(3) 0.024(3) 0.037(3) -0.001(2) 0.002(2) -0.007(2)
B3 0.033(3) 0.025(3) 0.027(3) -0.003(2) 0.000(2) -0.002(2)
B4 0.031(3) 0.023(3) 0.042(3) 0.002(2) -0.001(2) -0.006(2)
B8 0.029(3) 0.030(3) 0.043(3) 0.007(2) 0.003(2) -0.003(2)
B9 0.028(3) 0.040(3) 0.038(3) 0.000(3) 0.013(2) -0.002(2)
B10 0.029(3) 0.034(3) 0.043(3) 0.006(3) 0.005(2) -0.006(2)
B5 0.036(3) 0.026(3) 0.030(3) 0.003(2) 0.002(2) -0.005(2)
B11 0.030(3) 0.030(3) 0.030(3) 0.003(2) 0.007(2) 0.002(2)
B6 0.028(3) 0.032(3) 0.024(3) -0.001(2) 0.005(2) 0.001(2)
B7 0.025(3) 0.028(3) 0.036(3) 0.004(2) 0.003(2) 0.002(2)
B2 0.033(3) 0.028(3) 0.037(3) 0.002(2) -0.007(2) -0.004(2)

loop_
_atom_type_symbol
_atom_type_description
_atom_type_scat_dispersion_real
_atom_type_scat_dispersion_imag
_atom_type_scat_source
C C 0.0033 0.0016 'International Tables Vol C Tables 4.2.6.8 and 6.1.1.4'
B B 0.0013 0.0007 'International Tables Vol C Tables 4.2.6.8 and 6.1.1.4'
Si Si 0.0817 0.0704 'International Tables Vol C Tables 4.2.6.8 and 6.1.1.4'
Br Br -0.2901 2.4595 'International Tables Vol C Tables 4.2.6.8 and 6.1.1.4'
H H 0.0000 0.0000 'International Tables Vol C Tables 4.2.6.8 and 6.1.1.4'

loop_
_citation_id
_citation_doi
_citation_year
1 10.26434/chemrxiv-2025-04xgt 2025

loop_
_geom_angle_atom_site_label_1
_geom_angle_atom_site_label_2
_geom_angle_atom_site_label_3
_geom_angle
_geom_angle_site_symmetry_1
_geom_angle_site_symmetry_3
_geom_angle_publ_flag
C7 Si1 C6 116.6(3) . . ?
C7 Si1 C5 107.4(3) . . ?
C6 Si1 C5 105.6(3) . . ?
C7 Si1 C2 110.4(2) . . ?
C6 Si1 C2 109.2(3) . . ?
C5 Si1 C2 107.1(3) . . ?
C8 Si2 C10 106.8(3) . . ?
C8 Si2 C9 112.8(3) . . ?
C10 Si2 C9 109.8(3) . . ?
C8 Si2 C4 111.9(3) . . ?
C10 Si2 C4 106.4(3) . . ?
C9 Si2 C4 108.9(3) . . ?
Si1 C5 H29 109(3) . . ?
Si1 C5 H31 108(4) . . ?
H29 C5 H31 107(5) . . ?
Si1 C5 H30 114(3) . . ?
H29 C5 H30 115(5) . . ?
H31 C5 H30 103(5) . . ?
B20 C2 C1 110.0(4) . . ?
B20 C2 B19 61.8(3) . . ?
C1 C2 B19 108.4(3) . . ?
B20 C2 B12 61.9(3) . . ?
C1 C2 B12 61.1(3) . . ?
B19 C2 B12 111.8(4) . . ?
B20 C2 B13 112.5(4) . . ?
C1 C2 B13 59.4(3) . . ?
B19 C2 B13 61.7(3) . . ?
B12 C2 B13 111.5(4) . . ?
B20 C2 Si1 115.5(3) . . ?
C1 C2 Si1 126.9(3) . . ?
B19 C2 Si1 116.3(3) . . ?
B12 C2 Si1 120.7(3) . . ?
B13 C2 Si1 120.7(3) . . ?
B1 C1 B15 118.2(4) . . ?
B1 C1 B14 121.4(4) . . ?
B15 C1 B14 61.9(3) . . ?
B1 C1 B13 120.8(4) . . ?
B15 C1 B13 113.1(4) . . ?
B14 C1 B13 62.4(3) . . ?
B1 C1 C2 121.8(4) . . ?
B15 C1 C2 108.9(3) . . ?
B14 C1 C2 109.7(3) . . ?
B13 C1 C2 61.1(3) . . ?
B1 C1 B12 117.5(4) . . ?
B15 C1 B12 61.3(3) . . ?
B14 C1 B12 111.3(4) . . ?
B13 C1 B12 111.6(3) . . ?
C2 C1 B12 59.6(3) . . ?
C3 B1 C1 126.9(4) . . ?
C3 B1 Br1 116.7(3) . . ?
C1 B1 Br1 116.4(3) . . ?
B1 C3 B6 121.8(4) . . ?
B1 C3 C4 122.9(4) . . ?
B6 C3 C4 60.8(3) . . ?
B1 C3 B2 116.6(4) . . ?
B6 C3 B2 113.7(4) . . ?
C4 C3 B2 109.0(4) . . ?
B1 C3 B7 120.7(4) . . ?
B6 C3 B7 62.9(3) . . ?
C4 C3 B7 109.9(3) . . ?
B2 C3 B7 62.2(3) . . ?
B1 C3 B3 117.5(4) . . ?
B6 C3 B3 111.1(4) . . ?
C4 C3 B3 59.2(3) . . ?
B2 C3 B3 61.2(3) . . ?
B7 C3 B3 111.2(4) . . ?
B5 C4 B3 62.1(3) . . ?
B5 C4 C3 110.5(4) . . ?
B3 C4 C3 61.3(3) . . ?
B5 C4 B11 61.7(3) . . ?
B3 C4 B11 111.9(4) . . ?
C3 C4 B11 108.7(3) . . ?
B5 C4 B6 112.7(4) . . ?
B3 C4 B6 111.7(4) . . ?
C3 C4 B6 59.5(3) . . ?
B11 C4 B6 61.9(3) . . ?
B5 C4 Si2 115.9(3) . . ?
B3 C4 Si2 120.5(3) . . ?
C3 C4 Si2 125.9(3) . . ?
B11 C4 Si2 116.6(3) . . ?
B6 C4 Si2 120.3(3) . . ?
Si2 C10 H14 118(3) . . ?
Si2 C10 H15 114(4) . . ?
H14 C10 H15 102(5) . . ?
Si2 C10 H16 110(5) . . ?
H14 C10 H16 99(6) . . ?
H15 C10 H16 111(6) . . ?
Si1 C6 H34 103(3) . . ?
Si1 C6 H32 116(4) . . ?
H34 C6 H32 104(5) . . ?
Si1 C6 H33 98(4) . . ?
H34 C6 H33 128(5) . . ?
H32 C6 H33 109(6) . . ?
Si1 C7 H21 104(5) . . ?
Si1 C7 H20 98(5) . . ?
H21 C7 H20 104(6) . . ?
Si1 C7 H22 120(5) . . ?
H21 C7 H22 114(7) . . ?
H20 C7 H22 115(7) . . ?
Si2 C8 H13 110(5) . . ?
Si2 C8 H11 111(4) . . ?
H13 C8 H11 119(6) . . ?
Si2 C8 H12 116(4) . . ?
H13 C8 H12 104(6) . . ?
H11 C8 H12 97(5) . . ?
Si2 C9 H18 114(4) . . ?
Si2 C9 H17 109(5) . . ?
H18 C9 H17 106(6) . . ?
Si2 C9 H37 113(6) . . ?
H18 C9 H37 103(7) . . ?
H17 C9 H37 111(7) . . ?
C1 B13 C2 59.5(3) . . ?
C1 B13 B14 58.5(3) . . ?
C2 B13 B14 105.4(4) . . ?
C1 B13 B19 105.9(4) . . ?
C2 B13 B19 58.5(3) . . ?
B14 B13 B19 106.0(4) . . ?
C1 B13 B18 105.0(4) . . ?
C2 B13 B18 104.7(4) . . ?
B14 B13 B18 59.0(3) . . ?
B19 B13 B18 59.0(3) . . ?
C1 B13 H23 118(3) . . ?
C2 B13 H23 115(3) . . ?
B14 B13 H23 128(3) . . ?
B19 B13 H23 122(3) . . ?
B18 B13 H23 132(3) . . ?
C1 B14 B16 106.6(4) . . ?
C1 B14 B15 59.0(3) . . ?
B16 B14 B15 60.5(3) . . ?
C1 B14 B18 106.8(4) . . ?
B16 B14 B18 60.7(3) . . ?
B15 B14 B18 109.0(4) . . ?
C1 B14 B13 59.1(3) . . ?
B16 B14 B13 109.1(4) . . ?
B15 B14 B13 108.1(4) . . ?
B18 B14 B13 60.7(3) . . ?
C1 B14 H24 112(3) . . ?
B16 B14 H24 127(3) . . ?
B15 B14 H24 112(3) . . ?
B18 B14 H24 134(3) . . ?
B13 B14 H24 122(3) . . ?
B14 B16 B15 59.9(3) . . ?
B14 B16 B21 108.6(4) . . ?
B15 B16 B21 108.7(4) . . ?
B14 B16 B17 108.0(4) . . ?
B15 B16 B17 59.8(3) . . ?
B21 B16 B17 60.7(3) . . ?
B14 B16 B18 59.8(3) . . ?
B15 B16 B18 107.8(4) . . ?
B21 B16 B18 60.5(3) . . ?
B17 B16 B18 108.5(4) . . ?
B14 B16 H26 117(4) . . ?
B15 B16 H26 118(4) . . ?
B21 B16 H26 126(4) . . ?
B17 B16 H26 124(4) . . ?
B18 B16 H26 122(4) . . ?
B12 B17 B15 60.4(3) . . ?
B12 B17 B20 60.5(3) . . ?
B15 B17 B20 108.2(4) . . ?
B12 B17 B16 108.3(4) . . ?
B15 B17 B16 59.9(3) . . ?
B20 B17 B16 107.3(4) . . ?
B12 B17 B21 108.6(4) . . ?
B15 B17 B21 107.8(4) . . ?
B20 B17 B21 59.8(3) . . ?
B16 B17 B21 59.5(3) . . ?
B12 B17 H28 117(3) . . ?
B15 B17 H28 122(3) . . ?
B20 B17 H28 119(3) . . ?
B16 B17 H28 126(3) . . ?
B21 B17 H28 124(3) . . ?
C2 B20 B19 59.5(3) . . ?
C2 B20 B17 106.0(4) . . ?
B19 B20 B17 108.1(4) . . ?
C2 B20 B12 59.5(3) . . ?
B19 B20 B12 108.0(4) . . ?
B17 B20 B12 59.1(3) . . ?
C2 B20 B21 107.0(4) . . ?
B19 B20 B21 60.1(3) . . ?
B17 B20 B21 60.8(3) . . ?
B12 B20 B21 108.2(4) . . ?
C2 B20 H38 117(3) . . ?
B19 B20 H38 129(3) . . ?
B17 B20 H38 120(3) . . ?
B12 B20 H38 111(3) . . ?
B21 B20 H38 132(3) . . ?
C2 B19 B18 107.0(4) . . ?
C2 B19 B20 58.7(3) . . ?
B18 B19 B20 108.7(4) . . ?
C2 B19 B21 106.4(4) . . ?
B18 B19 B21 60.7(3) . . ?
B20 B19 B21 60.2(3) . . ?
C2 B19 B13 59.9(3) . . ?
B18 B19 B13 60.6(3) . . ?
B20 B19 B13 108.4(4) . . ?
B21 B19 B13 109.4(4) . . ?
C2 B19 H36 119(3) . . ?
B18 B19 H36 124(3) . . ?
B20 B19 H36 122(3) . . ?
B21 B19 H36 126(3) . . ?
B13 B19 H36 117(3) . . ?
B16 B21 B19 106.9(4) . . ?
B16 B21 B20 107.2(4) . . ?
B19 B21 B20 59.8(3) . . ?
B16 B21 B18 59.8(3) . . ?
B19 B21 B18 59.3(3) . . ?
B20 B21 B18 107.2(4) . . ?
B16 B21 B17 59.8(3) . . ?
B19 B21 B17 106.8(4) . . ?
B20 B21 B17 59.4(3) . . ?
B18 B21 B17 107.3(4) . . ?
B16 B21 H27 122(2) . . ?
B19 B21 H27 124(3) . . ?
B20 B21 H27 120(2) . . ?
B18 B21 H27 125(3) . . ?
B17 B21 H27 119(3) . . ?
B14 B18 B19 108.0(4) . . ?
B14 B18 B16 59.5(3) . . ?
B19 B18 B16 107.4(4) . . ?
B14 B18 B21 107.8(4) . . ?
B19 B18 B21 60.0(3) . . ?
B16 B18 B21 59.7(3) . . ?
B14 B18 B13 60.3(3) . . ?
B19 B18 B13 60.4(3) . . ?
B16 B18 B13 107.9(4) . . ?
B21 B18 B13 108.6(4) . . ?
B14 B18 H25 123(3) . . ?
B19 B18 H25 118(3) . . ?
B16 B18 H25 127(3) . . ?
B21 B18 H25 123(3) . . ?
B13 B18 H25 117(3) . . ?
C2 B12 B17 106.4(4) . . ?
C2 B12 C1 59.3(3) . . ?
B17 B12 C1 105.8(4) . . ?
C2 B12 B15 106.1(4) . . ?
B17 B12 B15 60.5(3) . . ?
C1 B12 B15 58.0(3) . . ?
C2 B12 B20 58.6(3) . . ?
B17 B12 B20 60.4(3) . . ?
C1 B12 B20 105.9(4) . . ?
B15 B12 B20 108.2(4) . . ?
C2 B12 H35 121(3) . . ?
B17 B12 H35 126(3) . . ?
C1 B12 H35 120(3) . . ?
B15 B12 H35 121(3) . . ?
B20 B12 H35 125(3) . . ?
C1 B15 B14 59.2(3) . . ?
C1 B15 B17 106.8(4) . . ?
B14 B15 B17 108.1(4) . . ?
C1 B15 B12 60.7(3) . . ?
B14 B15 B12 108.7(4) . . ?
B17 B15 B12 59.2(3) . . ?
C1 B15 B16 106.1(4) . . ?
B14 B15 B16 59.6(3) . . ?
B17 B15 B16 60.3(3) . . ?
B12 B15 B16 107.6(4) . . ?
C1 B15 H39 119(3) . . ?
B14 B15 H39 123(3) . . ?
B17 B15 H39 123(3) . . ?
B12 B15 H39 117(3) . . ?
B16 B15 H39 128(3) . . ?
C4 B3 C3 59.5(3) . . ?
C4 B3 B5 58.5(3) . . ?
C3 B3 B5 106.2(4) . . ?
C4 B3 B4 106.7(4) . . ?
C3 B3 B4 106.5(4) . . ?
B5 B3 B4 60.5(3) . . ?
C4 B3 B2 107.3(4) . . ?
C3 B3 B2 58.9(3) . . ?
B5 B3 B2 109.1(4) . . ?
B4 B3 B2 60.9(3) . . ?
C4 B3 H2 120(3) . . ?
C3 B3 H2 117(3) . . ?
B5 B3 H2 126(3) . . ?
B4 B3 H2 128(3) . . ?
B2 B3 H2 120(3) . . ?
B3 B4 B10 107.3(4) . . ?
B3 B4 B5 59.5(3) . . ?
B10 B4 B5 59.9(3) . . ?
B3 B4 B8 107.4(4) . . ?
B10 B4 B8 59.9(3) . . ?
B5 B4 B8 107.6(4) . . ?
B3 B4 B2 59.6(3) . . ?
B10 B4 B2 107.6(4) . . ?
B5 B4 B2 107.3(4) . . ?
B8 B4 B2 59.9(3) . . ?
B3 B4 H4 123(3) . . ?
B10 B4 H4 119(3) . . ?
B5 B4 H4 118(3) . . ?
B8 B4 H4 124(3) . . ?
B2 B4 H4 126(3) . . ?
B7 B8 B10 107.4(4) . . ?
B7 B8 B2 60.4(3) . . ?
B10 B8 B2 107.5(4) . . ?
B7 B8 B4 108.3(4) . . ?
B10 B8 B4 59.7(3) . . ?
B2 B8 B4 60.1(3) . . ?
B7 B8 B9 59.1(3) . . ?
B10 B8 B9 59.8(3) . . ?
B2 B8 B9 107.1(4) . . ?
B4 B8 B9 107.3(4) . . ?
B7 B8 H5 115(2) . . ?
B10 B8 H5 128(2) . . ?
B2 B8 H5 119(2) . . ?
B4 B8 H5 127(3) . . ?
B9 B8 H5 121(2) . . ?
B7 B9 B11 109.3(4) . . ?
B7 B9 B6 61.2(3) . . ?
B11 B9 B6 60.6(3) . . ?
B7 B9 B10 107.6(4) . . ?
B11 B9 B10 59.5(3) . . ?
B6 B9 B10 107.9(4) . . ?
B7 B9 B8 59.4(3) . . ?
B11 B9 B8 107.8(4) . . ?
B6 B9 B8 108.3(4) . . ?
B10 B9 B8 59.7(3) . . ?
B7 B9 H7 124(5) . . ?
B11 B9 H7 117(5) . . ?
B6 B9 H7 119(5) . . ?
B10 B9 H7 122(5) . . ?
B8 B9 H7 126(5) . . ?
B11 B10 B5 59.8(3) . . ?
B11 B10 B4 108.4(4) . . ?
B5 B10 B4 60.1(3) . . ?
B11 B10 B8 108.5(4) . . ?
B5 B10 B8 108.2(4) . . ?
B4 B10 B8 60.4(3) . . ?
B11 B10 B9 59.5(3) . . ?
B5 B10 B9 107.2(4) . . ?
B4 B10 B9 108.5(4) . . ?
B8 B10 B9 60.6(3) . . ?
B11 B10 H8 120(3) . . ?
B5 B10 H8 118(3) . . ?
B4 B10 H8 120(3) . . ?
B8 B10 H8 125(3) . . ?
B9 B10 H8 125(3) . . ?
C4 B5 B3 59.4(3) . . ?
C4 B5 B11 60.3(3) . . ?
B3 B5 B11 108.6(4) . . ?
C4 B5 B10 106.8(4) . . ?
B3 B5 B10 107.8(4) . . ?
B11 B5 B10 59.7(3) . . ?
C4 B5 B4 106.9(4) . . ?
B3 B5 B4 60.0(3) . . ?
B11 B5 B4 108.3(4) . . ?
B10 B5 B4 60.1(3) . . ?
C4 B5 H3 117(3) . . ?
B3 B5 H3 115(3) . . ?
B11 B5 H3 124(3) . . ?
B10 B5 H3 130(3) . . ?
B4 B5 H3 123(3) . . ?
C4 B11 B9 106.2(4) . . ?
C4 B11 B10 105.7(4) . . ?
B9 B11 B10 60.9(3) . . ?
C4 B11 B5 58.0(3) . . ?
B9 B11 B5 108.9(4) . . ?
B10 B11 B5 60.5(3) . . ?
C4 B11 B6 59.1(3) . . ?
B9 B11 B6 60.3(3) . . ?
B10 B11 B6 108.8(4) . . ?
B5 B11 B6 107.4(4) . . ?
C4 B11 H9 115(3) . . ?
B9 B11 H9 128(3) . . ?
B10 B11 H9 130(3) . . ?
B5 B11 H9 120(3) . . ?
B6 B11 H9 117(3) . . ?
C3 B6 C4 59.6(3) . . ?
C3 B6 B9 105.4(4) . . ?
C4 B6 B9 105.3(4) . . ?
C3 B6 B11 106.6(4) . . ?
C4 B6 B11 59.0(3) . . ?
B9 B6 B11 59.1(3) . . ?
C3 B6 B7 59.0(3) . . ?
C4 B6 B7 106.0(4) . . ?
B9 B6 B7 58.7(3) . . ?
B11 B6 B7 106.2(4) . . ?
C3 B6 H40 120(3) . . ?
C4 B6 H40 114(2) . . ?
B9 B6 H40 130(3) . . ?
B11 B6 H40 119(2) . . ?
B7 B6 H40 130(2) . . ?
C3 B7 B9 105.8(4) . . ?
C3 B7 B8 106.5(4) . . ?
B9 B7 B8 61.6(3) . . ?
C3 B7 B2 58.8(3) . . ?
B9 B7 B2 109.2(4) . . ?
B8 B7 B2 60.6(3) . . ?
C3 B7 B6 58.1(3) . . ?
B9 B7 B6 60.1(3) . . ?
B8 B7 B6 109.1(4) . . ?
B2 B7 B6 107.0(4) . . ?
C3 B7 H6 112(3) . . ?
B9 B7 H6 128(3) . . ?
B8 B7 H6 132(3) . . ?
B2 B7 H6 120(3) . . ?
B6 B7 H6 115(3) . . ?
C3 B2 B3 60.0(3) . . ?
C3 B2 B7 59.1(3) . . ?
B3 B2 B7 107.8(4) . . ?
C3 B2 B8 105.5(4) . . ?
B3 B2 B8 107.4(4) . . ?
B7 B2 B8 59.0(3) . . ?
C3 B2 B4 106.3(4) . . ?
B3 B2 B4 59.5(3) . . ?
B7 B2 B4 107.1(4) . . ?
B8 B2 B4 60.0(3) . . ?
C3 B2 H1 123.2 . . ?
B3 B2 H1 121.6 . . ?
B7 B2 H1 122.3 . . ?
B8 B2 H1 122.7 . . ?
B4 B2 H1 122.3 . . ?

loop_
_geom_bond_atom_site_label_1
_geom_bond_atom_site_label_2
_geom_bond_distance
_geom_bond_site_symmetry_2
_geom_bond_publ_flag
Br1 B1 1.910(5) . ?
Si1 C7 1.851(6) . ?
Si1 C6 1.854(6) . ?
Si1 C5 1.865(6) . ?
Si1 C2 1.941(5) . ?
Si2 C8 1.840(6) . ?
Si2 C10 1.849(6) . ?
Si2 C9 1.849(6) . ?
Si2 C4 1.932(5) . ?
C5 H29 0.88(5) . ?
C5 H31 0.94(7) . ?
C5 H30 1.07(7) . ?
C2 B20 1.717(7) . ?
C2 C1 1.729(6) . ?
C2 B19 1.732(7) . ?
C2 B12 1.734(7) . ?
C2 B13 1.757(7) . ?
C1 B1 1.602(7) . ?
C1 B15 1.713(7) . ?
C1 B14 1.717(7) . ?
C1 B13 1.728(7) . ?
C1 B12 1.761(7) . ?
B1 C3 1.588(7) . ?
C3 B6 1.720(7) . ?
C3 C4 1.722(6) . ?
C3 B2 1.732(7) . ?
C3 B7 1.738(7) . ?
C3 B3 1.753(7) . ?
C4 B5 1.701(7) . ?
C4 B3 1.717(7) . ?
C4 B11 1.741(7) . ?
C4 B6 1.743(7) . ?
C10 H14 0.94(6) . ?
C10 H15 0.88(7) . ?
C10 H16 0.77(7) . ?
C6 H34 0.96(5) . ?
C6 H32 0.84(6) . ?
C6 H33 0.93(7) . ?
C7 H21 0.79(6) . ?
C7 H20 0.84(8) . ?
C7 H22 1.00(10) . ?
C8 H13 0.71(7) . ?
C8 H11 1.08(7) . ?
C8 H12 0.86(6) . ?
C9 H18 0.84(6) . ?
C9 H17 0.80(7) . ?
C9 H37 0.79(8) . ?
B13 B14 1.785(8) . ?
B13 B19 1.788(8) . ?
B13 B18 1.793(8) . ?
B13 H23 0.96(5) . ?
B14 B16 1.759(8) . ?
B14 B15 1.763(8) . ?
B14 B18 1.763(8) . ?
B14 H24 1.11(5) . ?
B16 B15 1.773(8) . ?
B16 B21 1.775(8) . ?
B16 B17 1.780(8) . ?
B16 B18 1.778(9) . ?
B16 H26 0.93(7) . ?
B17 B12 1.749(8) . ?
B17 B15 1.772(8) . ?
B17 B20 1.772(8) . ?
B17 B21 1.796(9) . ?
B17 H28 0.97(5) . ?
B20 B19 1.772(9) . ?
B20 B12 1.775(8) . ?
B20 B21 1.779(9) . ?
B20 H38 1.00(6) . ?
B19 B18 1.764(8) . ?
B19 B21 1.777(8) . ?
B19 H36 1.07(6) . ?
B21 B18 1.790(8) . ?
B21 H27 1.16(5) . ?
B18 H25 1.09(5) . ?
B12 B15 1.770(8) . ?
B12 H35 0.93(4) . ?
B15 H39 1.09(5) . ?
B3 B5 1.764(8) . ?
B3 B4 1.772(8) . ?
B3 B2 1.774(8) . ?
B3 H2 0.98(5) . ?
B4 B10 1.782(9) . ?
B4 B5 1.782(8) . ?
B4 B8 1.796(8) . ?
B4 B2 1.797(8) . ?
B4 H4 1.08(5) . ?
B8 B7 1.765(8) . ?
B8 B10 1.787(9) . ?
B8 B2 1.794(9) . ?
B8 B9 1.803(9) . ?
B8 H5 1.17(5) . ?
B9 B7 1.759(9) . ?
B9 B11 1.764(9) . ?
B9 B6 1.784(8) . ?
B9 B10 1.789(9) . ?
B9 H7 0.83(7) . ?
B10 B11 1.764(8) . ?
B10 B5 1.778(8) . ?
B10 H8 1.01(5) . ?
B5 B11 1.766(8) . ?
B5 H3 1.20(6) . ?
B11 B6 1.791(8) . ?
B11 H9 1.07(5) . ?
B6 B7 1.804(8) . ?
B6 H40 1.08(5) . ?
B7 B2 1.792(8) . ?
B7 H6 0.97(5) . ?
B2 H1 1.1000 . ?

loop_
_geom_torsion_atom_site_label_1
_geom_torsion_atom_site_label_2
_geom_torsion_atom_site_label_3
_geom_torsion_atom_site_label_4
_geom_torsion
_geom_torsion_site_symmetry_1
_geom_torsion_site_symmetry_2
_geom_torsion_site_symmetry_3
_geom_torsion_site_symmetry_4
_geom_torsion_publ_flag
B20 C2 C1 B1 -144.8(4) . . . . ?
B19 C2 C1 B1 149.3(4) . . . . ?
B12 C2 C1 B1 -105.4(5) . . . . ?
B13 C2 C1 B1 110.3(5) . . . . ?
Si1 C2 C1 B1 3.0(6) . . . . ?
B20 C2 C1 B15 -1.6(5) . . . . ?
B19 C2 C1 B15 -67.5(5) . . . . ?
B12 C2 C1 B15 37.8(4) . . . . ?
B13 C2 C1 B15 -106.6(4) . . . . ?
Si1 C2 C1 B15 146.1(4) . . . . ?
B20 C2 C1 B14 64.3(5) . . . . ?
B19 C2 C1 B14 -1.5(5) . . . . ?
B12 C2 C1 B14 103.7(4) . . . . ?
B13 C2 C1 B14 -40.6(4) . . . . ?
Si1 C2 C1 B14 -147.9(3) . . . . ?
B20 C2 C1 B13 104.9(4) . . . . ?
B19 C2 C1 B13 39.0(4) . . . . ?
B12 C2 C1 B13 144.3(4) . . . . ?
Si1 C2 C1 B13 -107.3(4) . . . . ?
B20 C2 C1 B12 -39.4(4) . . . . ?
B19 C2 C1 B12 -105.3(4) . . . . ?
B13 C2 C1 B12 -144.3(4) . . . . ?
Si1 C2 C1 B12 108.4(4) . . . . ?
B15 C1 B1 C3 88.8(6) . . . . ?
B14 C1 B1 C3 16.2(7) . . . . ?
B13 C1 B1 C3 -58.3(6) . . . . ?
C2 C1 B1 C3 -131.3(5) . . . . ?
B12 C1 B1 C3 159.2(4) . . . . ?
B15 C1 B1 Br1 -90.1(4) . . . . ?
B14 C1 B1 Br1 -162.7(3) . . . . ?
B13 C1 B1 Br1 122.8(4) . . . . ?
C2 C1 B1 Br1 49.8(5) . . . . ?
B12 C1 B1 Br1 -19.7(5) . . . . ?
C1 B1 C3 B6 -49.8(7) . . . . ?
Br1 B1 C3 B6 129.2(4) . . . . ?
C1 B1 C3 C4 -123.4(5) . . . . ?
Br1 B1 C3 C4 55.5(5) . . . . ?
C1 B1 C3 B2 97.4(5) . . . . ?
Br1 B1 C3 B2 -83.7(5) . . . . ?
C1 B1 C3 B7 25.4(7) . . . . ?
Br1 B1 C3 B7 -155.7(3) . . . . ?
C1 B1 C3 B3 167.1(4) . . . . ?
Br1 B1 C3 B3 -14.0(5) . . . . ?
B1 C3 C4 B5 -144.1(4) . . . . ?
B6 C3 C4 B5 104.9(4) . . . . ?
B2 C3 C4 B5 -2.3(5) . . . . ?
B7 C3 C4 B5 64.1(4) . . . . ?
B3 C3 C4 B5 -39.3(4) . . . . ?
B1 C3 C4 B3 -104.8(5) . . . . ?
B6 C3 C4 B3 144.2(4) . . . . ?
B2 C3 C4 B3 37.1(4) . . . . ?
B7 C3 C4 B3 103.4(4) . . . . ?
B1 C3 C4 B11 149.9(4) . . . . ?
B6 C3 C4 B11 39.0(4) . . . . ?
B2 C3 C4 B11 -68.2(4) . . . . ?
B7 C3 C4 B11 -1.8(5) . . . . ?
B3 C3 C4 B11 -105.3(4) . . . . ?
B1 C3 C4 B6 111.0(5) . . . . ?
B2 C3 C4 B6 -107.2(4) . . . . ?
B7 C3 C4 B6 -40.8(4) . . . . ?
B3 C3 C4 B6 -144.2(4) . . . . ?
B1 C3 C4 Si2 3.8(6) . . . . ?
B6 C3 C4 Si2 -107.2(4) . . . . ?
B2 C3 C4 Si2 145.6(4) . . . . ?
B7 C3 C4 Si2 -148.0(3) . . . . ?
B3 C3 C4 Si2 108.6(4) . . . . ?
B1 C1 B13 C2 -111.8(4) . . . . ?
B15 C1 B13 C2 99.6(4) . . . . ?
B14 C1 B13 C2 136.3(4) . . . . ?
B12 C1 B13 C2 32.8(4) . . . . ?
B1 C1 B13 B14 111.9(4) . . . . ?
B15 C1 B13 B14 -36.7(4) . . . . ?
C2 C1 B13 B14 -136.3(4) . . . . ?
B12 C1 B13 B14 -103.6(4) . . . . ?
B1 C1 B13 B19 -148.8(4) . . . . ?
B15 C1 B13 B19 62.6(5) . . . . ?
B14 C1 B13 B19 99.3(4) . . . . ?
C2 C1 B13 B19 -37.0(3) . . . . ?
B12 C1 B13 B19 -4.2(5) . . . . ?
B1 C1 B13 B18 149.8(4) . . . . ?
B15 C1 B13 B18 1.2(5) . . . . ?
B14 C1 B13 B18 37.9(3) . . . . ?
C2 C1 B13 B18 -98.4(4) . . . . ?
B12 C1 B13 B18 -65.7(4) . . . . ?
B20 C2 B13 C1 -100.7(4) . . . . ?
B19 C2 B13 C1 -137.2(4) . . . . ?
B12 C2 B13 C1 -33.3(3) . . . . ?
Si1 C2 B13 C1 117.4(4) . . . . ?
B20 C2 B13 B14 -63.0(5) . . . . ?
C1 C2 B13 B14 37.6(3) . . . . ?
B19 C2 B13 B14 -99.6(4) . . . . ?
B12 C2 B13 B14 4.3(5) . . . . ?
Si1 C2 B13 B14 155.0(3) . . . . ?
B20 C2 B13 B19 36.6(4) . . . . ?
C1 C2 B13 B19 137.2(4) . . . . ?
B12 C2 B13 B19 103.9(4) . . . . ?
Si1 C2 B13 B19 -105.4(4) . . . . ?
B20 C2 B13 B18 -1.7(5) . . . . ?
C1 C2 B13 B18 99.0(4) . . . . ?
B19 C2 B13 B18 -38.2(4) . . . . ?
B12 C2 B13 B18 65.7(5) . . . . ?
Si1 C2 B13 B18 -143.6(3) . . . . ?
B1 C1 B14 B16 146.3(4) . . . . ?
B15 C1 B14 B16 38.8(4) . . . . ?
B13 C1 B14 B16 -102.7(4) . . . . ?
C2 C1 B14 B16 -62.7(5) . . . . ?
B12 C1 B14 B16 1.3(5) . . . . ?
B1 C1 B14 B15 107.6(5) . . . . ?
B13 C1 B14 B15 -141.4(4) . . . . ?
C2 C1 B14 B15 -101.5(4) . . . . ?
B12 C1 B14 B15 -37.4(4) . . . . ?
B1 C1 B14 B18 -150.0(4) . . . . ?
B15 C1 B14 B18 102.4(4) . . . . ?
B13 C1 B14 B18 -39.0(4) . . . . ?
C2 C1 B14 B18 0.9(5) . . . . ?
B12 C1 B14 B18 65.0(5) . . . . ?
B1 C1 B14 B13 -111.0(5) . . . . ?
B15 C1 B14 B13 141.4(4) . . . . ?
C2 C1 B14 B13 40.0(3) . . . . ?
B12 C1 B14 B13 104.0(4) . . . . ?
C2 B13 B14 C1 -38.1(3) . . . . ?
B19 B13 B14 C1 -99.1(4) . . . . ?
B18 B13 B14 C1 -136.3(4) . . . . ?
C1 B13 B14 B16 98.3(4) . . . . ?
C2 B13 B14 B16 60.2(5) . . . . ?
B19 B13 B14 B16 -0.7(5) . . . . ?
B18 B13 B14 B16 -37.9(4) . . . . ?
C1 B13 B14 B15 34.2(3) . . . . ?
C2 B13 B14 B15 -3.9(5) . . . . ?
B19 B13 B14 B15 -64.9(5) . . . . ?
B18 B13 B14 B15 -102.1(4) . . . . ?
C1 B13 B14 B18 136.3(4) . . . . ?
C2 B13 B14 B18 98.2(4) . . . . ?
B19 B13 B14 B18 37.2(4) . . . . ?
C1 B14 B16 B15 -38.1(4) . . . . ?
B18 B14 B16 B15 -138.4(4) . . . . ?
B13 B14 B16 B15 -100.4(4) . . . . ?
C1 B14 B16 B21 63.2(5) . . . . ?
B15 B14 B16 B21 101.3(4) . . . . ?
B18 B14 B16 B21 -37.1(4) . . . . ?
B13 B14 B16 B21 0.9(5) . . . . ?
C1 B14 B16 B17 -1.1(5) . . . . ?
B15 B14 B16 B17 37.0(4) . . . . ?
B18 B14 B16 B17 -101.4(4) . . . . ?
B13 B14 B16 B17 -63.5(5) . . . . ?
C1 B14 B16 B18 100.3(4) . . . . ?
B15 B14 B16 B18 138.4(4) . . . . ?
B13 B14 B16 B18 37.9(4) . . . . ?
B14 B16 B17 B12 0.5(5) . . . . ?
B15 B16 B17 B12 37.5(4) . . . . ?
B21 B16 B17 B12 -101.3(4) . . . . ?
B18 B16 B17 B12 -62.8(5) . . . . ?
B14 B16 B17 B15 -37.0(4) . . . . ?
B21 B16 B17 B15 -138.7(4) . . . . ?
B18 B16 B17 B15 -100.3(4) . . . . ?
B14 B16 B17 B20 64.4(5) . . . . ?
B15 B16 B17 B20 101.4(4) . . . . ?
B21 B16 B17 B20 -37.3(4) . . . . ?
B18 B16 B17 B20 1.1(5) . . . . ?
B14 B16 B17 B21 101.7(4) . . . . ?
B15 B16 B17 B21 138.7(4) . . . . ?
B18 B16 B17 B21 38.4(4) . . . . ?
C1 C2 B20 B19 -100.7(4) . . . . ?
B12 C2 B20 B19 -139.8(4) . . . . ?
B13 C2 B20 B19 -36.5(4) . . . . ?
Si1 C2 B20 B19 107.5(4) . . . . ?
C1 C2 B20 B17 1.2(5) . . . . ?
B19 C2 B20 B17 101.9(4) . . . . ?
B12 C2 B20 B17 -37.8(4) . . . . ?
B13 C2 B20 B17 65.4(5) . . . . ?
Si1 C2 B20 B17 -150.6(3) . . . . ?
C1 C2 B20 B12 39.1(4) . . . . ?
B19 C2 B20 B12 139.8(4) . . . . ?
B13 C2 B20 B12 103.3(4) . . . . ?
Si1 C2 B20 B12 -112.7(4) . . . . ?
C1 C2 B20 B21 -62.5(5) . . . . ?
B19 C2 B20 B21 38.2(4) . . . . ?
B12 C2 B20 B21 -101.5(4) . . . . ?
B13 C2 B20 B21 1.8(5) . . . . ?
Si1 C2 B20 B21 145.7(3) . . . . ?
B12 B17 B20 C2 38.0(4) . . . . ?
B15 B17 B20 C2 -0.4(5) . . . . ?
B16 B17 B20 C2 -63.6(5) . . . . ?
B21 B17 B20 C2 -100.8(4) . . . . ?
B12 B17 B20 B19 100.6(4) . . . . ?
B15 B17 B20 B19 62.1(5) . . . . ?
B16 B17 B20 B19 -1.1(5) . . . . ?
B21 B17 B20 B19 -38.3(4) . . . . ?
B15 B17 B20 B12 -38.4(4) . . . . ?
B16 B17 B20 B12 -101.6(4) . . . . ?
B21 B17 B20 B12 -138.9(4) . . . . ?
B12 B17 B20 B21 138.9(4) . . . . ?
B15 B17 B20 B21 100.4(4) . . . . ?
B16 B17 B20 B21 37.2(4) . . . . ?
B20 C2 B19 B18 -101.8(4) . . . . ?
C1 C2 B19 B18 1.5(5) . . . . ?
B12 C2 B19 B18 -64.0(5) . . . . ?
B13 C2 B19 B18 39.5(4) . . . . ?
Si1 C2 B19 B18 151.8(3) . . . . ?
C1 C2 B19 B20 103.3(4) . . . . ?
B12 C2 B19 B20 37.9(4) . . . . ?
B13 C2 B19 B20 141.4(4) . . . . ?
Si1 C2 B19 B20 -106.3(4) . . . . ?
B20 C2 B19 B21 -38.1(4) . . . . ?
C1 C2 B19 B21 65.2(4) . . . . ?
B12 C2 B19 B21 -0.3(5) . . . . ?
B13 C2 B19 B21 103.2(4) . . . . ?
Si1 C2 B19 B21 -144.4(3) . . . . ?
B20 C2 B19 B13 -141.4(4) . . . . ?
C1 C2 B19 B13 -38.0(3) . . . . ?
B12 C2 B19 B13 -103.5(4) . . . . ?
Si1 C2 B19 B13 112.3(4) . . . . ?
B17 B20 B19 C2 -98.3(4) . . . . ?
B12 B20 B19 C2 -35.8(4) . . . . ?
B21 B20 B19 C2 -136.9(4) . . . . ?
C2 B20 B19 B18 99.0(4) . . . . ?
B17 B20 B19 B18 0.7(5) . . . . ?
B12 B20 B19 B18 63.2(5) . . . . ?
B21 B20 B19 B18 -37.9(4) . . . . ?
C2 B20 B19 B21 136.9(4) . . . . ?
B17 B20 B19 B21 38.6(4) . . . . ?
B12 B20 B19 B21 101.1(4) . . . . ?
C2 B20 B19 B13 34.7(4) . . . . ?
B17 B20 B19 B13 -63.6(5) . . . . ?
B12 B20 B19 B13 -1.1(5) . . . . ?
B21 B20 B19 B13 -102.2(4) . . . . ?
C1 B13 B19 C2 37.4(3) . . . . ?
B14 B13 B19 C2 98.5(4) . . . . ?
B18 B13 B19 C2 135.7(4) . . . . ?
C1 B13 B19 B18 -98.3(4) . . . . ?
C2 B13 B19 B18 -135.7(4) . . . . ?
B14 B13 B19 B18 -37.2(4) . . . . ?
C1 B13 B19 B20 3.2(5) . . . . ?
C2 B13 B19 B20 -34.2(4) . . . . ?
B14 B13 B19 B20 64.3(5) . . . . ?
B18 B13 B19 B20 101.5(4) . . . . ?
C1 B13 B19 B21 -60.7(5) . . . . ?
C2 B13 B19 B21 -98.2(4) . . . . ?
B14 B13 B19 B21 0.3(5) . . . . ?
B18 B13 B19 B21 37.5(4) . . . . ?
B14 B16 B21 B19 -0.6(5) . . . . ?
B15 B16 B21 B19 63.0(5) . . . . ?
B17 B16 B21 B19 100.0(4) . . . . ?
B18 B16 B21 B19 -37.4(4) . . . . ?
B14 B16 B21 B20 -63.4(5) . . . . ?
B15 B16 B21 B20 0.2(5) . . . . ?
B17 B16 B21 B20 37.2(4) . . . . ?
B18 B16 B21 B20 -100.2(4) . . . . ?
B14 B16 B21 B18 36.8(4) . . . . ?
B15 B16 B21 B18 100.4(4) . . . . ?
B17 B16 B21 B18 137.4(4) . . . . ?
B14 B16 B21 B17 -100.6(4) . . . . ?
B15 B16 B21 B17 -37.0(4) . . . . ?
B18 B16 B21 B17 -137.4(4) . . . . ?
C2 B19 B21 B16 -63.0(5) . . . . ?
B18 B19 B21 B16 37.7(4) . . . . ?
B20 B19 B21 B16 -100.4(4) . . . . ?
B13 B19 B21 B16 0.2(5) . . . . ?
C2 B19 B21 B20 37.5(3) . . . . ?
B18 B19 B21 B20 138.1(4) . . . . ?
B13 B19 B21 B20 100.6(4) . . . . ?
C2 B19 B21 B18 -100.7(4) . . . . ?
B20 B19 B21 B18 -138.1(4) . . . . ?
B13 B19 B21 B18 -37.5(4) . . . . ?
C2 B19 B21 B17 -0.2(5) . . . . ?
B18 B19 B21 B17 100.4(4) . . . . ?
B20 B19 B21 B17 -37.7(4) . . . . ?
B13 B19 B21 B17 62.9(5) . . . . ?
C2 B20 B21 B16 61.9(5) . . . . ?
B19 B20 B21 B16 99.9(4) . . . . ?
B17 B20 B21 B16 -37.3(4) . . . . ?
B12 B20 B21 B16 -0.9(5) . . . . ?
C2 B20 B21 B19 -38.0(4) . . . . ?
B17 B20 B21 B19 -137.2(4) . . . . ?
B12 B20 B21 B19 -100.7(4) . . . . ?
C2 B20 B21 B18 -1.1(5) . . . . ?
B19 B20 B21 B18 36.9(4) . . . . ?
B17 B20 B21 B18 -100.3(4) . . . . ?
B12 B20 B21 B18 -63.8(5) . . . . ?
C2 B20 B21 B17 99.2(4) . . . . ?
B19 B20 B21 B17 137.2(4) . . . . ?
B12 B20 B21 B17 36.4(4) . . . . ?
B12 B17 B21 B16 100.8(4) . . . . ?
B15 B17 B21 B16 36.8(4) . . . . ?
B20 B17 B21 B16 137.9(4) . . . . ?
B12 B17 B21 B19 0.7(5) . . . . ?
B15 B17 B21 B19 -63.3(5) . . . . ?
B20 B17 B21 B19 37.8(4) . . . . ?
B16 B17 B21 B19 -100.1(4) . . . . ?
B12 B17 B21 B20 -37.2(4) . . . . ?
B15 B17 B21 B20 -101.1(4) . . . . ?
B16 B17 B21 B20 -137.9(4) . . . . ?
B12 B17 B21 B18 62.9(5) . . . . ?
B15 B17 B21 B18 -1.0(5) . . . . ?
B20 B17 B21 B18 100.1(4) . . . . ?
B16 B17 B21 B18 -37.8(4) . . . . ?
C1 B14 B18 B19 0.0(5) . . . . ?
B16 B14 B18 B19 99.9(4) . . . . ?
B15 B14 B18 B19 62.3(5) . . . . ?
B13 B14 B18 B19 -38.3(4) . . . . ?
C1 B14 B18 B16 -99.9(4) . . . . ?
B15 B14 B18 B16 -37.7(4) . . . . ?
B13 B14 B18 B16 -138.2(4) . . . . ?
C1 B14 B18 B21 -63.4(5) . . . . ?
B16 B14 B18 B21 36.5(4) . . . . ?
B15 B14 B18 B21 -1.2(5) . . . . ?
B13 B14 B18 B21 -101.7(4) . . . . ?
C1 B14 B18 B13 38.3(3) . . . . ?
B16 B14 B18 B13 138.2(4) . . . . ?
B15 B14 B18 B13 100.5(4) . . . . ?
C2 B19 B18 B14 -0.9(5) . . . . ?
B20 B19 B18 B14 -62.9(5) . . . . ?
B21 B19 B18 B14 -100.5(4) . . . . ?
B13 B19 B18 B14 38.3(4) . . . . ?
C2 B19 B18 B16 61.9(5) . . . . ?
B20 B19 B18 B16 0.0(5) . . . . ?
B21 B19 B18 B16 -37.7(4) . . . . ?
B13 B19 B18 B16 101.1(4) . . . . ?
C2 B19 B18 B21 99.6(4) . . . . ?
B20 B19 B18 B21 37.7(4) . . . . ?
B13 B19 B18 B21 138.8(4) . . . . ?
C2 B19 B18 B13 -39.2(4) . . . . ?
B20 B19 B18 B13 -101.1(4) . . . . ?
B21 B19 B18 B13 -138.8(4) . . . . ?
B15 B16 B18 B14 37.1(4) . . . . ?
B21 B16 B18 B14 139.0(4) . . . . ?
B17 B16 B18 B14 100.5(4) . . . . ?
B14 B16 B18 B19 -101.1(4) . . . . ?
B15 B16 B18 B19 -64.0(5) . . . . ?
B21 B16 B18 B19 37.9(4) . . . . ?
B17 B16 B18 B19 -0.7(5) . . . . ?
B14 B16 B18 B21 -139.0(4) . . . . ?
B15 B16 B18 B21 -101.8(4) . . . . ?
B17 B16 B18 B21 -38.5(4) . . . . ?
B14 B16 B18 B13 -37.4(4) . . . . ?
B15 B16 B18 B13 -0.3(5) . . . . ?
B21 B16 B18 B13 101.5(4) . . . . ?
B17 B16 B18 B13 63.0(5) . . . . ?
B16 B21 B18 B14 -36.5(4) . . . . ?
B19 B21 B18 B14 101.0(4) . . . . ?
B20 B21 B18 B14 63.8(5) . . . . ?
B17 B21 B18 B14 1.3(5) . . . . ?
B16 B21 B18 B19 -137.4(4) . . . . ?
B20 B21 B18 B19 -37.1(4) . . . . ?
B17 B21 B18 B19 -99.7(4) . . . . ?
B19 B21 B18 B16 137.4(4) . . . . ?
B20 B21 B18 B16 100.3(4) . . . . ?
B17 B21 B18 B16 37.8(4) . . . . ?
B16 B21 B18 B13 -100.3(4) . . . . ?
B19 B21 B18 B13 37.2(4) . . . . ?
B20 B21 B18 B13 0.0(5) . . . . ?
B17 B21 B18 B13 -62.5(5) . . . . ?
C1 B13 B18 B14 -37.6(3) . . . . ?
C2 B13 B18 B14 -99.3(4) . . . . ?
B19 B13 B18 B14 -137.3(4) . . . . ?
C1 B13 B18 B19 99.7(4) . . . . ?
C2 B13 B18 B19 38.0(3) . . . . ?
B14 B13 B18 B19 137.3(4) . . . . ?
C1 B13 B18 B16 -0.5(5) . . . . ?
C2 B13 B18 B16 -62.2(5) . . . . ?
B14 B13 B18 B16 37.1(4) . . . . ?
B19 B13 B18 B16 -100.2(4) . . . . ?
C1 B13 B18 B21 62.7(5) . . . . ?
C2 B13 B18 B21 1.0(5) . . . . ?
B14 B13 B18 B21 100.3(4) . . . . ?
B19 B13 B18 B21 -37.0(4) . . . . ?
B20 C2 B12 B17 38.5(4) . . . . ?
C1 C2 B12 B17 -98.9(4) . . . . ?
B19 C2 B12 B17 0.7(5) . . . . ?
B13 C2 B12 B17 -66.3(5) . . . . ?
Si1 C2 B12 B17 143.1(3) . . . . ?
B20 C2 B12 C1 137.5(4) . . . . ?
B19 C2 B12 C1 99.6(4) . . . . ?
B13 C2 B12 C1 32.7(3) . . . . ?
Si1 C2 B12 C1 -118.0(4) . . . . ?
B20 C2 B12 B15 101.8(4) . . . . ?
C1 C2 B12 B15 -35.7(3) . . . . ?
B19 C2 B12 B15 63.9(5) . . . . ?
B13 C2 B12 B15 -3.0(5) . . . . ?
Si1 C2 B12 B15 -153.7(3) . . . . ?
C1 C2 B12 B20 -137.5(4) . . . . ?
B19 C2 B12 B20 -37.8(4) . . . . ?
B13 C2 B12 B20 -104.8(4) . . . . ?
Si1 C2 B12 B20 104.6(4) . . . . ?
B15 B17 B12 C2 99.6(4) . . . . ?
B20 B17 B12 C2 -37.7(4) . . . . ?
B16 B17 B12 C2 62.3(5) . . . . ?
B21 B17 B12 C2 -0.8(5) . . . . ?
B15 B17 B12 C1 37.6(4) . . . . ?
B20 B17 B12 C1 -99.6(4) . . . . ?
B16 B17 B12 C1 0.3(5) . . . . ?
B21 B17 B12 C1 -62.8(5) . . . . ?
B20 B17 B12 B15 -137.2(4) . . . . ?
B16 B17 B12 B15 -37.3(4) . . . . ?
B21 B17 B12 B15 -100.4(4) . . . . ?
B15 B17 B12 B20 137.2(4) . . . . ?
B16 B17 B12 B20 100.0(4) . . . . ?
B21 B17 B12 B20 36.9(4) . . . . ?
B1 C1 B12 C2 112.5(4) . . . . ?
B15 C1 B12 C2 -138.6(4) . . . . ?
B14 C1 B12 C2 -101.0(4) . . . . ?
B13 C1 B12 C2 -33.3(4) . . . . ?
B1 C1 B12 B17 -147.6(4) . . . . ?
B15 C1 B12 B17 -38.7(4) . . . . ?
B14 C1 B12 B17 -1.1(5) . . . . ?
B13 C1 B12 B17 66.6(5) . . . . ?
C2 C1 B12 B17 99.9(4) . . . . ?
B1 C1 B12 B15 -108.8(4) . . . . ?
B14 C1 B12 B15 37.7(4) . . . . ?
B13 C1 B12 B15 105.3(4) . . . . ?
C2 C1 B12 B15 138.6(4) . . . . ?
B1 C1 B12 B20 149.4(4) . . . . ?
B15 C1 B12 B20 -101.8(4) . . . . ?
B14 C1 B12 B20 -64.1(5) . . . . ?
B13 C1 B12 B20 3.6(5) . . . . ?
C2 C1 B12 B20 36.9(3) . . . . ?
B19 B20 B12 C2 35.8(4) . . . . ?
B17 B20 B12 C2 136.6(4) . . . . ?
B21 B20 B12 C2 99.4(4) . . . . ?
C2 B20 B12 B17 -136.6(4) . . . . ?
B19 B20 B12 B17 -100.8(4) . . . . ?
B21 B20 B12 B17 -37.2(4) . . . . ?
C2 B20 B12 C1 -37.2(3) . . . . ?
B19 B20 B12 C1 -1.4(5) . . . . ?
B17 B20 B12 C1 99.4(4) . . . . ?
B21 B20 B12 C1 62.2(5) . . . . ?
C2 B20 B12 B15 -98.2(4) . . . . ?
B19 B20 B12 B15 -62.3(5) . . . . ?
B17 B20 B12 B15 38.4(4) . . . . ?
B21 B20 B12 B15 1.3(5) . . . . ?
B1 C1 B15 B14 -112.6(4) . . . . ?
B13 C1 B15 B14 36.9(4) . . . . ?
C2 C1 B15 B14 102.8(4) . . . . ?
B12 C1 B15 B14 139.8(4) . . . . ?
B1 C1 B15 B17 146.0(4) . . . . ?
B14 C1 B15 B17 -101.4(4) . . . . ?
B13 C1 B15 B17 -64.5(5) . . . . ?
C2 C1 B15 B17 1.3(5) . . . . ?
B12 C1 B15 B17 38.4(4) . . . . ?
B1 C1 B15 B12 107.6(4) . . . . ?
B14 C1 B15 B12 -139.8(4) . . . . ?
B13 C1 B15 B12 -102.9(4) . . . . ?
C2 C1 B15 B12 -37.0(4) . . . . ?
B1 C1 B15 B16 -150.8(4) . . . . ?
B14 C1 B15 B16 -38.3(4) . . . . ?
B13 C1 B15 B16 -1.3(5) . . . . ?
C2 C1 B15 B16 64.5(5) . . . . ?
B12 C1 B15 B16 101.5(4) . . . . ?
B16 B14 B15 C1 -136.4(4) . . . . ?
B18 B14 B15 C1 -98.6(4) . . . . ?
B13 B14 B15 C1 -34.3(3) . . . . ?
C1 B14 B15 B17 99.2(4) . . . . ?
B16 B14 B15 B17 -37.2(4) . . . . ?
B18 B14 B15 B17 0.5(5) . . . . ?
B13 B14 B15 B17 64.9(5) . . . . ?
C1 B14 B15 B12 36.5(3) . . . . ?
B16 B14 B15 B12 -99.9(4) . . . . ?
B18 B14 B15 B12 -62.2(5) . . . . ?
B13 B14 B15 B12 2.2(5) . . . . ?
C1 B14 B15 B16 136.4(4) . . . . ?
B18 B14 B15 B16 37.8(4) . . . . ?
B13 B14 B15 B16 102.1(4) . . . . ?
B12 B17 B15 C1 -39.1(4) . . . . ?
B20 B17 B15 C1 -0.6(5) . . . . ?
B16 B17 B15 C1 99.3(4) . . . . ?
B21 B17 B15 C1 62.6(5) . . . . ?
B12 B17 B15 B14 -101.4(4) . . . . ?
B20 B17 B15 B14 -62.9(5) . . . . ?
B16 B17 B15 B14 36.9(4) . . . . ?
B21 B17 B15 B14 0.3(5) . . . . ?
B20 B17 B15 B12 38.5(4) . . . . ?
B16 B17 B15 B12 138.4(4) . . . . ?
B21 B17 B15 B12 101.7(4) . . . . ?
B12 B17 B15 B16 -138.4(4) . . . . ?
B20 B17 B15 B16 -99.9(5) . . . . ?
B21 B17 B15 B16 -36.7(4) . . . . ?
C2 B12 B15 C1 36.3(3) . . . . ?
B17 B12 B15 C1 136.2(4) . . . . ?
B20 B12 B15 C1 97.8(4) . . . . ?
C2 B12 B15 B14 0.4(5) . . . . ?
B17 B12 B15 B14 100.4(4) . . . . ?
C1 B12 B15 B14 -35.8(3) . . . . ?
B20 B12 B15 B14 62.0(5) . . . . ?
C2 B12 B15 B17 -100.0(4) . . . . ?
C1 B12 B15 B17 -136.2(4) . . . . ?
B20 B12 B15 B17 -38.4(4) . . . . ?
C2 B12 B15 B16 -62.7(5) . . . . ?
B17 B12 B15 B16 37.3(4) . . . . ?
C1 B12 B15 B16 -99.0(4) . . . . ?
B20 B12 B15 B16 -1.2(5) . . . . ?
B14 B16 B15 C1 38.1(4) . . . . ?
B21 B16 B15 C1 -63.1(5) . . . . ?
B17 B16 B15 C1 -100.5(4) . . . . ?
B18 B16 B15 C1 1.0(5) . . . . ?
B21 B16 B15 B14 -101.2(4) . . . . ?
B17 B16 B15 B14 -138.6(4) . . . . ?
B18 B16 B15 B14 -37.1(4) . . . . ?
B14 B16 B15 B17 138.6(4) . . . . ?
B21 B16 B15 B17 37.4(4) . . . . ?
B18 B16 B15 B17 101.5(4) . . . . ?
B14 B16 B15 B12 101.8(4) . . . . ?
B21 B16 B15 B12 0.6(5) . . . . ?
B17 B16 B15 B12 -36.8(4) . . . . ?
B18 B16 B15 B12 64.7(5) . . . . ?
B5 C4 B3 C3 137.8(4) . . . . ?
B11 C4 B3 C3 100.1(4) . . . . ?
B6 C4 B3 C3 32.8(4) . . . . ?
Si2 C4 B3 C3 -117.0(4) . . . . ?
C3 C4 B3 B5 -137.8(4) . . . . ?
B11 C4 B3 B5 -37.8(4) . . . . ?
B6 C4 B3 B5 -105.0(4) . . . . ?
Si2 C4 B3 B5 105.2(4) . . . . ?
B5 C4 B3 B4 38.2(4) . . . . ?
C3 C4 B3 B4 -99.7(4) . . . . ?
B11 C4 B3 B4 0.4(5) . . . . ?
B6 C4 B3 B4 -66.8(5) . . . . ?
Si2 C4 B3 B4 143.4(3) . . . . ?
B5 C4 B3 B2 102.2(4) . . . . ?
C3 C4 B3 B2 -35.7(3) . . . . ?
B11 C4 B3 B2 64.4(5) . . . . ?
B6 C4 B3 B2 -2.8(5) . . . . ?
Si2 C4 B3 B2 -152.6(3) . . . . ?
B1 C3 B3 C4 113.8(4) . . . . ?
B6 C3 B3 C4 -33.2(4) . . . . ?
B2 C3 B3 C4 -139.4(4) . . . . ?
B7 C3 B3 C4 -101.2(4) . . . . ?
B1 C3 B3 B5 150.3(4) . . . . ?
B6 C3 B3 B5 3.4(5) . . . . ?
C4 C3 B3 B5 36.6(3) . . . . ?
B2 C3 B3 B5 -102.9(4) . . . . ?
B7 C3 B3 B5 -64.6(5) . . . . ?
B1 C3 B3 B4 -146.3(4) . . . . ?
B6 C3 B3 B4 66.8(5) . . . . ?
C4 C3 B3 B4 99.9(4) . . . . ?
B2 C3 B3 B4 -39.5(4) . . . . ?
B7 C3 B3 B4 -1.3(5) . . . . ?
B1 C3 B3 B2 -106.8(5) . . . . ?
B6 C3 B3 B2 106.3(4) . . . . ?
C4 C3 B3 B2 139.4(4) . . . . ?
B7 C3 B3 B2 38.2(4) . . . . ?
C4 B3 B4 B10 0.3(5) . . . . ?
C3 B3 B4 B10 -62.1(5) . . . . ?
B5 B3 B4 B10 37.5(4) . . . . ?
B2 B3 B4 B10 -100.6(4) . . . . ?
C4 B3 B4 B5 -37.2(3) . . . . ?
C3 B3 B4 B5 -99.6(4) . . . . ?
B2 B3 B4 B5 -138.1(4) . . . . ?
C4 B3 B4 B8 63.3(5) . . . . ?
C3 B3 B4 B8 1.0(5) . . . . ?
B5 B3 B4 B8 100.6(4) . . . . ?
B2 B3 B4 B8 -37.5(4) . . . . ?
C4 B3 B4 B2 100.9(4) . . . . ?
C3 B3 B4 B2 38.5(4) . . . . ?
B5 B3 B4 B2 138.1(4) . . . . ?
B3 B4 B8 B7 -0.4(5) . . . . ?
B10 B4 B8 B7 99.9(4) . . . . ?
B5 B4 B8 B7 62.3(5) . . . . ?
B2 B4 B8 B7 -37.8(4) . . . . ?
B3 B4 B8 B10 -100.3(4) . . . . ?
B5 B4 B8 B10 -37.6(4) . . . . ?
B2 B4 B8 B10 -137.7(4) . . . . ?
B3 B4 B8 B2 37.4(4) . . . . ?
B10 B4 B8 B2 137.7(4) . . . . ?
B5 B4 B8 B2 100.1(4) . . . . ?
B3 B4 B8 B9 -62.8(5) . . . . ?
B10 B4 B8 B9 37.5(4) . . . . ?
B5 B4 B8 B9 0.0(5) . . . . ?
B2 B4 B8 B9 -100.2(4) . . . . ?
B10 B8 B9 B7 138.8(4) . . . . ?
B2 B8 B9 B7 38.2(4) . . . . ?
B4 B8 B9 B7 101.4(4) . . . . ?
B7 B8 B9 B11 -102.4(4) . . . . ?
B10 B8 B9 B11 36.4(4) . . . . ?
B2 B8 B9 B11 -64.2(5) . . . . ?
B4 B8 B9 B11 -1.0(5) . . . . ?
B7 B8 B9 B6 -38.3(4) . . . . ?
B10 B8 B9 B6 100.5(5) . . . . ?
B2 B8 B9 B6 -0.1(6) . . . . ?
B4 B8 B9 B6 63.1(5) . . . . ?
B7 B8 B9 B10 -138.8(4) . . . . ?
B2 B8 B9 B10 -100.7(4) . . . . ?
B4 B8 B9 B10 -37.5(4) . . . . ?
B3 B4 B10 B11 -0.8(5) . . . . ?
B5 B4 B10 B11 36.5(4) . . . . ?
B8 B4 B10 B11 -101.3(4) . . . . ?
B2 B4 B10 B11 -63.6(5) . . . . ?
B3 B4 B10 B5 -37.3(4) . . . . ?
B8 B4 B10 B5 -137.8(4) . . . . ?
B2 B4 B10 B5 -100.1(4) . . . . ?
B3 B4 B10 B8 100.5(4) . . . . ?
B5 B4 B10 B8 137.8(4) . . . . ?
B2 B4 B10 B8 37.7(4) . . . . ?
B3 B4 B10 B9 62.3(5) . . . . ?
B5 B4 B10 B9 99.7(4) . . . . ?
B8 B4 B10 B9 -38.1(4) . . . . ?
B2 B4 B10 B9 -0.5(5) . . . . ?
B7 B8 B10 B11 -0.3(6) . . . . ?
B2 B8 B10 B11 63.4(5) . . . . ?
B4 B8 B10 B11 101.1(4) . . . . ?
B9 B8 B10 B11 -36.6(4) . . . . ?
B7 B8 B10 B5 -63.7(5) . . . . ?
B2 B8 B10 B5 0.0(5) . . . . ?
B4 B8 B10 B5 37.8(4) . . . . ?
B9 B8 B10 B5 -99.9(4) . . . . ?
B7 B8 B10 B4 -101.4(4) . . . . ?
B2 B8 B10 B4 -37.7(4) . . . . ?
B9 B8 B10 B4 -137.7(4) . . . . ?
B7 B8 B10 B9 36.3(4) . . . . ?
B2 B8 B10 B9 100.0(4) . . . . ?
B4 B8 B10 B9 137.7(4) . . . . ?
B7 B9 B10 B11 102.5(4) . . . . ?
B6 B9 B10 B11 37.9(4) . . . . ?
B8 B9 B10 B11 139.0(4) . . . . ?
B7 B9 B10 B5 65.1(5) . . . . ?
B11 B9 B10 B5 -37.5(4) . . . . ?
B6 B9 B10 B5 0.5(6) . . . . ?
B8 B9 B10 B5 101.5(5) . . . . ?
B7 B9 B10 B4 1.6(5) . . . . ?
B11 B9 B10 B4 -100.9(4) . . . . ?
B6 B9 B10 B4 -63.0(5) . . . . ?
B8 B9 B10 B4 38.1(4) . . . . ?
B7 B9 B10 B8 -36.5(4) . . . . ?
B11 B9 B10 B8 -139.0(4) . . . . ?
B6 B9 B10 B8 -101.1(4) . . . . ?
C3 C4 B5 B3 38.9(4) . . . . ?
B11 C4 B5 B3 139.8(4) . . . . ?
B6 C4 B5 B3 103.4(4) . . . . ?
Si2 C4 B5 B3 -112.5(4) . . . . ?
B3 C4 B5 B11 -139.8(4) . . . . ?
C3 C4 B5 B11 -100.9(4) . . . . ?
B6 C4 B5 B11 -36.4(4) . . . . ?
Si2 C4 B5 B11 107.7(4) . . . . ?
B3 C4 B5 B10 -101.1(4) . . . . ?
C3 C4 B5 B10 -62.1(5) . . . . ?
B11 C4 B5 B10 38.7(4) . . . . ?
B6 C4 B5 B10 2.3(5) . . . . ?
Si2 C4 B5 B10 146.4(3) . . . . ?
B3 C4 B5 B4 -38.0(4) . . . . ?
C3 C4 B5 B4 0.9(5) . . . . ?
B11 C4 B5 B4 101.8(4) . . . . ?
B6 C4 B5 B4 65.4(5) . . . . ?
Si2 C4 B5 B4 -150.5(3) . . . . ?
C3 B3 B5 C4 -37.0(3) . . . . ?
B4 B3 B5 C4 -137.1(4) . . . . ?
B2 B3 B5 C4 -99.0(4) . . . . ?
C4 B3 B5 B11 36.2(4) . . . . ?
C3 B3 B5 B11 -0.8(5) . . . . ?
B4 B3 B5 B11 -100.9(4) . . . . ?
B2 B3 B5 B11 -62.8(5) . . . . ?
C4 B3 B5 B10 99.4(4) . . . . ?
C3 B3 B5 B10 62.4(5) . . . . ?
B4 B3 B5 B10 -37.7(4) . . . . ?
B2 B3 B5 B10 0.4(5) . . . . ?
C4 B3 B5 B4 137.1(4) . . . . ?
C3 B3 B5 B4 100.1(4) . . . . ?
B2 B3 B5 B4 38.1(4) . . . . ?
B11 B10 B5 C4 -39.0(4) . . . . ?
B4 B10 B5 C4 100.2(4) . . . . ?
B8 B10 B5 C4 62.2(5) . . . . ?
B9 B10 B5 C4 -1.7(5) . . . . ?
B11 B10 B5 B3 -101.5(4) . . . . ?
B4 B10 B5 B3 37.7(4) . . . . ?
B8 B10 B5 B3 -0.3(5) . . . . ?
B9 B10 B5 B3 -64.2(5) . . . . ?
B4 B10 B5 B11 139.2(4) . . . . ?
B8 B10 B5 B11 101.2(4) . . . . ?
B9 B10 B5 B11 37.3(4) . . . . ?
B11 B10 B5 B4 -139.2(4) . . . . ?
B8 B10 B5 B4 -37.9(4) . . . . ?
B9 B10 B5 B4 -101.8(4) . . . . ?
B3 B4 B5 C4 37.7(4) . . . . ?
B10 B4 B5 C4 -100.0(4) . . . . ?
B8 B4 B5 C4 -62.5(5) . . . . ?
B2 B4 B5 C4 0.7(5) . . . . ?
B10 B4 B5 B3 -137.8(4) . . . . ?
B8 B4 B5 B3 -100.2(4) . . . . ?
B2 B4 B5 B3 -37.1(4) . . . . ?
B3 B4 B5 B11 101.3(4) . . . . ?
B10 B4 B5 B11 -36.5(4) . . . . ?
B8 B4 B5 B11 1.1(5) . . . . ?
B2 B4 B5 B11 64.2(5) . . . . ?
B3 B4 B5 B10 137.8(4) . . . . ?
B8 B4 B5 B10 37.6(4) . . . . ?
B2 B4 B5 B10 100.7(4) . . . . ?
B5 C4 B11 B9 -102.5(4) . . . . ?
B3 C4 B11 B9 -64.6(5) . . . . ?
C3 C4 B11 B9 1.2(5) . . . . ?
B6 C4 B11 B9 39.1(4) . . . . ?
Si2 C4 B11 B9 150.9(3) . . . . ?
B5 C4 B11 B10 -38.8(4) . . . . ?
B3 C4 B11 B10 -0.9(5) . . . . ?
C3 C4 B11 B10 64.9(4) . . . . ?
B6 C4 B11 B10 102.8(4) . . . . ?
Si2 C4 B11 B10 -145.4(3) . . . . ?
B3 C4 B11 B5 38.0(4) . . . . ?
C3 C4 B11 B5 103.7(4) . . . . ?
B6 C4 B11 B5 141.6(4) . . . . ?
Si2 C4 B11 B5 -106.6(4) . . . . ?
B5 C4 B11 B6 -141.6(4) . . . . ?
B3 C4 B11 B6 -103.7(4) . . . . ?
C3 C4 B11 B6 -37.9(3) . . . . ?
Si2 C4 B11 B6 111.8(4) . . . . ?
B7 B9 B11 C4 -0.2(5) . . . . ?
B6 B9 B11 C4 -38.6(4) . . . . ?
B10 B9 B11 C4 99.3(4) . . . . ?
B8 B9 B11 C4 62.8(5) . . . . ?
B7 B9 B11 B10 -99.5(5) . . . . ?
B6 B9 B11 B10 -137.9(4) . . . . ?
B8 B9 B11 B10 -36.5(4) . . . . ?
B7 B9 B11 B5 -61.3(5) . . . . ?
B6 B9 B11 B5 -99.7(4) . . . . ?
B10 B9 B11 B5 38.2(4) . . . . ?
B8 B9 B11 B5 1.7(5) . . . . ?
B7 B9 B11 B6 38.4(4) . . . . ?
B10 B9 B11 B6 137.9(4) . . . . ?
B8 B9 B11 B6 101.4(4) . . . . ?
B5 B10 B11 C4 37.7(3) . . . . ?
B4 B10 B11 C4 1.0(5) . . . . ?
B8 B10 B11 C4 -63.0(5) . . . . ?
B9 B10 B11 C4 -100.1(4) . . . . ?
B5 B10 B11 B9 137.8(4) . . . . ?
B4 B10 B11 B9 101.1(4) . . . . ?
B8 B10 B11 B9 37.0(4) . . . . ?
B4 B10 B11 B5 -36.7(4) . . . . ?
B8 B10 B11 B5 -100.7(5) . . . . ?
B9 B10 B11 B5 -137.8(4) . . . . ?
B5 B10 B11 B6 99.8(4) . . . . ?
B4 B10 B11 B6 63.1(5) . . . . ?
B8 B10 B11 B6 -0.9(5) . . . . ?
B9 B10 B11 B6 -38.0(4) . . . . ?
B3 B5 B11 C4 -35.9(4) . . . . ?
B10 B5 B11 C4 -136.1(4) . . . . ?
B4 B5 B11 C4 -99.4(4) . . . . ?
C4 B5 B11 B9 97.7(4) . . . . ?
B3 B5 B11 B9 61.8(5) . . . . ?
B10 B5 B11 B9 -38.4(4) . . . . ?
B4 B5 B11 B9 -1.8(5) . . . . ?
C4 B5 B11 B10 136.1(4) . . . . ?
B3 B5 B11 B10 100.2(4) . . . . ?
B4 B5 B11 B10 36.6(4) . . . . ?
C4 B5 B11 B6 33.9(3) . . . . ?
B3 B5 B11 B6 -1.9(5) . . . . ?
B10 B5 B11 B6 -102.2(4) . . . . ?
B4 B5 B11 B6 -65.5(5) . . . . ?
B1 C3 B6 C4 -112.7(5) . . . . ?
B2 C3 B6 C4 99.3(4) . . . . ?
B7 C3 B6 C4 136.4(4) . . . . ?
B3 C3 B6 C4 32.6(3) . . . . ?
B1 C3 B6 B9 148.4(4) . . . . ?
C4 C3 B6 B9 -98.9(4) . . . . ?
B2 C3 B6 B9 0.4(5) . . . . ?
B7 C3 B6 B9 37.5(4) . . . . ?
B3 C3 B6 B9 -66.3(5) . . . . ?
B1 C3 B6 B11 -149.9(4) . . . . ?
C4 C3 B6 B11 -37.2(3) . . . . ?
B2 C3 B6 B11 62.1(5) . . . . ?
B7 C3 B6 B11 99.2(4) . . . . ?
B3 C3 B6 B11 -4.6(5) . . . . ?
B1 C3 B6 B7 110.9(5) . . . . ?
C4 C3 B6 B7 -136.4(4) . . . . ?
B2 C3 B6 B7 -37.1(4) . . . . ?
B3 C3 B6 B7 -103.8(4) . . . . ?
B5 C4 B6 C3 -101.2(4) . . . . ?
B3 C4 B6 C3 -33.5(4) . . . . ?
B11 C4 B6 C3 -137.5(4) . . . . ?
Si2 C4 B6 C3 116.4(4) . . . . ?
B5 C4 B6 B9 -2.0(5) . . . . ?
B3 C4 B6 B9 65.7(5) . . . . ?
C3 C4 B6 B9 99.2(4) . . . . ?
B11 C4 B6 B9 -38.4(4) . . . . ?
Si2 C4 B6 B9 -144.4(3) . . . . ?
B5 C4 B6 B11 36.3(4) . . . . ?
B3 C4 B6 B11 104.0(4) . . . . ?
C3 C4 B6 B11 137.5(4) . . . . ?
Si2 C4 B6 B11 -106.0(4) . . . . ?
B5 C4 B6 B7 -63.2(5) . . . . ?
B3 C4 B6 B7 4.5(5) . . . . ?
C3 C4 B6 B7 38.0(3) . . . . ?
B11 C4 B6 B7 -99.6(4) . . . . ?
Si2 C4 B6 B7 154.4(3) . . . . ?
B7 B9 B6 C3 -37.6(4) . . . . ?
B11 B9 B6 C3 100.4(4) . . . . ?
B10 B9 B6 C3 63.0(5) . . . . ?
B8 B9 B6 C3 -0.1(5) . . . . ?
B7 B9 B6 C4 -99.7(4) . . . . ?
B11 B9 B6 C4 38.3(4) . . . . ?
B10 B9 B6 C4 0.9(5) . . . . ?
B8 B9 B6 C4 -62.2(5) . . . . ?
B7 B9 B6 B11 -138.0(4) . . . . ?
B10 B9 B6 B11 -37.4(4) . . . . ?
B8 B9 B6 B11 -100.5(5) . . . . ?
B11 B9 B6 B7 138.0(4) . . . . ?
B10 B9 B6 B7 100.6(5) . . . . ?
B8 B9 B6 B7 37.5(4) . . . . ?
C4 B11 B6 C3 37.4(3) . . . . ?
B9 B11 B6 C3 -98.3(4) . . . . ?
B10 B11 B6 C3 -60.1(5) . . . . ?
B5 B11 B6 C3 3.9(5) . . . . ?
B9 B11 B6 C4 -135.8(4) . . . . ?
B10 B11 B6 C4 -97.5(4) . . . . ?
B5 B11 B6 C4 -33.5(3) . . . . ?
C4 B11 B6 B9 135.8(4) . . . . ?
B10 B11 B6 B9 38.3(4) . . . . ?
B5 B11 B6 B9 102.3(5) . . . . ?
C4 B11 B6 B7 99.2(4) . . . . ?
B9 B11 B6 B7 -36.5(4) . . . . ?
B10 B11 B6 B7 1.8(5) . . . . ?
B5 B11 B6 B7 65.8(5) . . . . ?
B1 C3 B7 B9 -150.8(4) . . . . ?
B6 C3 B7 B9 -38.2(4) . . . . ?
C4 C3 B7 B9 1.7(5) . . . . ?
B2 C3 B7 B9 103.2(4) . . . . ?
B3 C3 B7 B9 65.4(5) . . . . ?
B1 C3 B7 B8 144.8(4) . . . . ?
B6 C3 B7 B8 -102.6(4) . . . . ?
C4 C3 B7 B8 -62.7(5) . . . . ?
B2 C3 B7 B8 38.8(4) . . . . ?
B3 C3 B7 B8 1.0(5) . . . . ?
B1 C3 B7 B2 106.0(5) . . . . ?
B6 C3 B7 B2 -141.4(4) . . . . ?
C4 C3 B7 B2 -101.5(4) . . . . ?
B3 C3 B7 B2 -37.8(4) . . . . ?
B1 C3 B7 B6 -112.6(5) . . . . ?
C4 C3 B7 B6 39.8(3) . . . . ?
B2 C3 B7 B6 141.4(4) . . . . ?
B3 C3 B7 B6 103.6(4) . . . . ?
B11 B9 B7 C3 -0.9(5) . . . . ?
B6 B9 B7 C3 37.2(4) . . . . ?
B10 B9 B7 C3 -64.0(5) . . . . ?
B8 B9 B7 C3 -100.6(4) . . . . ?
B11 B9 B7 B8 99.7(5) . . . . ?
B6 B9 B7 B8 137.8(4) . . . . ?
B10 B9 B7 B8 36.6(4) . . . . ?
B11 B9 B7 B2 60.9(5) . . . . ?
B6 B9 B7 B2 99.1(4) . . . . ?
B10 B9 B7 B2 -2.2(5) . . . . ?
B8 B9 B7 B2 -38.8(4) . . . . ?
B11 B9 B7 B6 -38.1(4) . . . . ?
B10 B9 B7 B6 -101.2(4) . . . . ?
B8 B9 B7 B6 -137.8(4) . . . . ?
B10 B8 B7 C3 62.7(5) . . . . ?
B2 B8 B7 C3 -38.0(4) . . . . ?
B4 B8 B7 C3 -0.3(5) . . . . ?
B9 B8 B7 C3 99.3(4) . . . . ?
B10 B8 B7 B9 -36.6(4) . . . . ?
B2 B8 B7 B9 -137.3(4) . . . . ?
B4 B8 B7 B9 -99.6(5) . . . . ?
B10 B8 B7 B2 100.7(4) . . . . ?
B4 B8 B7 B2 37.6(4) . . . . ?
B9 B8 B7 B2 137.3(4) . . . . ?
B10 B8 B7 B6 1.4(5) . . . . ?
B2 B8 B7 B6 -99.2(4) . . . . ?
B4 B8 B7 B6 -61.6(5) . . . . ?
B9 B8 B7 B6 38.0(4) . . . . ?
C4 B6 B7 C3 -38.3(3) . . . . ?
B9 B6 B7 C3 -136.7(4) . . . . ?
B11 B6 B7 C3 -100.0(4) . . . . ?
C3 B6 B7 B9 136.7(4) . . . . ?
C4 B6 B7 B9 98.4(4) . . . . ?
B11 B6 B7 B9 36.7(4) . . . . ?
C3 B6 B7 B8 98.0(4) . . . . ?
C4 B6 B7 B8 59.7(5) . . . . ?
B9 B6 B7 B8 -38.7(4) . . . . ?
B11 B6 B7 B8 -2.0(5) . . . . ?
C3 B6 B7 B2 33.9(4) . . . . ?
C4 B6 B7 B2 -4.3(5) . . . . ?
B9 B6 B7 B2 -102.7(4) . . . . ?
B11 B6 B7 B2 -66.0(5) . . . . ?
B1 C3 B2 B3 108.3(4) . . . . ?
B6 C3 B2 B3 -101.9(4) . . . . ?
C4 C3 B2 B3 -36.2(3) . . . . ?
B7 C3 B2 B3 -139.3(4) . . . . ?
B1 C3 B2 B7 -112.4(4) . . . . ?
B6 C3 B2 B7 37.4(4) . . . . ?
C4 C3 B2 B7 103.0(4) . . . . ?
B3 C3 B2 B7 139.3(4) . . . . ?
B1 C3 B2 B8 -150.2(4) . . . . ?
B6 C3 B2 B8 -0.5(5) . . . . ?
C4 C3 B2 B8 65.2(4) . . . . ?
B7 C3 B2 B8 -37.8(4) . . . . ?
B3 C3 B2 B8 101.4(4) . . . . ?
B1 C3 B2 B4 147.1(4) . . . . ?
B6 C3 B2 B4 -63.1(5) . . . . ?
C4 C3 B2 B4 2.6(5) . . . . ?
B7 C3 B2 B4 -100.5(4) . . . . ?
B3 C3 B2 B4 38.8(4) . . . . ?
C4 B3 B2 C3 35.9(3) . . . . ?
B5 B3 B2 C3 97.8(4) . . . . ?
B4 B3 B2 C3 135.7(4) . . . . ?
C4 B3 B2 B7 -0.1(5) . . . . ?
C3 B3 B2 B7 -36.0(4) . . . . ?
B5 B3 B2 B7 61.8(5) . . . . ?
B4 B3 B2 B7 99.7(4) . . . . ?
C4 B3 B2 B8 -62.2(5) . . . . ?
C3 B3 B2 B8 -98.2(4) . . . . ?
B5 B3 B2 B8 -0.4(5) . . . . ?
B4 B3 B2 B8 37.6(4) . . . . ?
C4 B3 B2 B4 -99.8(4) . . . . ?
C3 B3 B2 B4 -135.7(4) . . . . ?
B5 B3 B2 B4 -37.9(4) . . . . ?
B9 B7 B2 C3 -97.2(4) . . . . ?
B8 B7 B2 C3 -136.4(4) . . . . ?
B6 B7 B2 C3 -33.6(3) . . . . ?
C3 B7 B2 B3 36.4(4) . . . . ?
B9 B7 B2 B3 -60.8(5) . . . . ?
B8 B7 B2 B3 -100.0(4) . . . . ?
B6 B7 B2 B3 2.7(5) . . . . ?
C3 B7 B2 B8 136.4(4) . . . . ?
B9 B7 B2 B8 39.2(4) . . . . ?
B6 B7 B2 B8 102.7(4) . . . . ?
C3 B7 B2 B4 99.1(4) . . . . ?
B9 B7 B2 B4 1.9(5) . . . . ?
B8 B7 B2 B4 -37.3(4) . . . . ?
B6 B7 B2 B4 65.4(5) . . . . ?
B7 B8 B2 C3 37.9(4) . . . . ?
B10 B8 B2 C3 -62.6(5) . . . . ?
B4 B8 B2 C3 -100.1(4) . . . . ?
B9 B8 B2 C3 0.4(5) . . . . ?
B7 B8 B2 B3 100.7(4) . . . . ?
B10 B8 B2 B3 0.2(5) . . . . ?
B4 B8 B2 B3 -37.4(4) . . . . ?
B9 B8 B2 B3 63.1(5) . . . . ?
B10 B8 B2 B7 -100.5(4) . . . . ?
B4 B8 B2 B7 -138.0(4) . . . . ?
B9 B8 B2 B7 -37.5(4) . . . . ?
B7 B8 B2 B4 138.0(4) . . . . ?
B10 B8 B2 B4 37.6(4) . . . . ?
B9 B8 B2 B4 100.5(4) . . . . ?
B3 B4 B2 C3 -39.0(4) . . . . ?
B10 B4 B2 C3 61.1(5) . . . . ?
B5 B4 B2 C3 -2.0(5) . . . . ?
B8 B4 B2 C3 98.8(4) . . . . ?
B10 B4 B2 B3 100.1(4) . . . . ?
B5 B4 B2 B3 37.0(4) . . . . ?
B8 B4 B2 B3 137.8(4) . . . . ?
B3 B4 B2 B7 -100.9(4) . . . . ?
B10 B4 B2 B7 -0.9(5) . . . . ?
B5 B4 B2 B7 -63.9(5) . . . . ?
B8 B4 B2 B7 36.8(4) . . . . ?
B3 B4 B2 B8 -137.8(4) . . . . ?
B10 B4 B2 B8 -37.7(4) . . . . ?
B5 B4 B2 B8 -100.8(4) . . . . ?
